data_4125386
loop_
_publ_author_name
'Adam, Suzanne M.'
'Garcia-Bosch, Isaac'
'Schaefer, Andrew W.'
'Sharma, Savita K.'
'Siegler, Maxime A.'
'Solomon, Edward I.'
'Karlin, Kenneth D.'

_publ_section_title
;
 Critical Aspects of Heme-Peroxo-Cu Complex Structure and Nature of Proton
 Source Dictate Metal-Operoxo Breakage versus Reductive O-O Cleavage
 Chemistry.
;
_journal_issue 1
_journal_name_full 'Journal of the American Chemical Society'
_journal_page_first 472
_journal_page_last 481
_journal_paper_doi 10.1021/jacs.6b11322
_journal_volume 139
_journal_year 2017
_chemical_formula_moiety 'C60 H96 Cu N8, 2(Cl O4), 2(C4 H10 O)'
_chemical_formula_sum 'C68 H116 Cl2 Cu N8 O10'
_chemical_formula_weight 1340.12
_chemical_name_systematic
;
 ?
;
_space_group_crystal_system monoclinic
_space_group_IT_number 14
_space_group_name_Hall '-P 2ybc'
_space_group_name_H-M_alt 'P 1 21/c 1'
_symmetry_space_group_name_Hall '-P 2ybc'
_symmetry_space_group_name_H-M 'P 1 21/c 1'
_atom_sites_solution_hydrogens geom
_atom_sites_solution_primary direct
_atom_sites_solution_secondary difmap
_audit_creation_method SHELXL-2013
_cell_angle_alpha 90
_cell_angle_beta 95.7982(7)
_cell_angle_gamma 90
_cell_formula_units_Z 2
_cell_length_a 10.79777(8)
_cell_length_b 18.02876(11)
_cell_length_c 18.36383(14)
_cell_measurement_reflns_used 21105
_cell_measurement_temperature 110(2)
_cell_measurement_theta_max 72.04
_cell_measurement_theta_min 4.53
_cell_volume 3556.60(4)
_computing_cell_refinement
;
CrysAlisPro, Agilent Technologies,
Version 1.171.36.32 (release 02-08-2013 CrysAlis171 .NET)
(compiled Aug  2 2013,16:46:58)
;
_computing_data_collection
;
CrysAlisPro, Agilent Technologies,
Version 1.171.36.32 (release 02-08-2013 CrysAlis171 .NET)
(compiled Aug  2 2013,16:46:58)
;
_computing_data_reduction
;
CrysAlisPro, Agilent Technologies,
Version 1.171.36.32 (release 02-08-2013 CrysAlis171 .NET)
(compiled Aug  2 2013,16:46:58)
;
_computing_molecular_graphics 'SHELXTL v6.10 (Sheldrick, 2008)'
_computing_publication_material 'SHELXTL v6.10 (Sheldrick, 2008)'
_computing_structure_refinement 'SHELXL-2013 (Sheldrick, 2013)'
_computing_structure_solution 'SHELXS-2013 (Sheldrick, 2013)'
_diffrn_ambient_temperature 110(2)
_diffrn_measured_fraction_theta_full 0.997
_diffrn_measured_fraction_theta_max 0.997
_diffrn_measurement_device_type 'SuperNova, Dual, Cu at zero, Atlas'
_diffrn_measurement_method '\w scans'
_diffrn_radiation_monochromator mirror
_diffrn_radiation_source 'SuperNova (Cu) X-ray Source'
_diffrn_radiation_type CuK\a
_diffrn_radiation_wavelength 1.54178
_diffrn_reflns_av_R_equivalents 0.0190
_diffrn_reflns_av_unetI/netI 0.0138
_diffrn_reflns_Laue_measured_fraction_full 0.997
_diffrn_reflns_Laue_measured_fraction_max 0.997
_diffrn_reflns_limit_h_max 13
_diffrn_reflns_limit_h_min -13
_diffrn_reflns_limit_k_max 21
_diffrn_reflns_limit_k_min -22
_diffrn_reflns_limit_l_max 22
_diffrn_reflns_limit_l_min -22
_diffrn_reflns_number 28519
_diffrn_reflns_point_group_measured_fraction_full 0.997
_diffrn_reflns_point_group_measured_fraction_max 0.997
_diffrn_reflns_theta_full 67.679
_diffrn_reflns_theta_max 71.887
_diffrn_reflns_theta_min 4.792
_exptl_absorpt_coefficient_mu 1.606
_exptl_absorpt_correction_T_max 0.753
_exptl_absorpt_correction_T_min 0.669
_exptl_absorpt_correction_type analytical
_exptl_absorpt_process_details
;
CrysAlisPro, Agilent Technologies,
Version 1.171.36.32 (release 02-08-2013 CrysAlis171 .NET)
(compiled Aug  2 2013,16:46:58)
Analytical numeric absorption correction using a multifaceted crystal
            model based on expressions derived by R.C. Clark & J.S. Reid.
(Clark, R. C. & Reid, J. S. (1995). Acta Cryst. A51, 887-897)
;
_exptl_crystal_colour purple
_exptl_crystal_density_diffrn 1.251
_exptl_crystal_description block
_exptl_crystal_F_000 1446
_exptl_crystal_size_max 0.32
_exptl_crystal_size_mid 0.27
_exptl_crystal_size_min 0.24
_refine_diff_density_max 0.707
_refine_diff_density_min -0.592
_refine_diff_density_rms 0.052
_refine_ls_extinction_method none
_refine_ls_goodness_of_fit_ref 1.036
_refine_ls_hydrogen_treatment constr
_refine_ls_matrix_type full
_refine_ls_number_parameters 448
_refine_ls_number_reflns 6965
_refine_ls_number_restraints 139
_refine_ls_restrained_S_all 1.044
_refine_ls_R_factor_all 0.0415
_refine_ls_R_factor_gt 0.0402
_refine_ls_shift/su_max 0.001
_refine_ls_shift/su_mean 0.000
_refine_ls_structure_factor_coef Fsqd
_refine_ls_weighting_details
;
 w=1/[\s^2^(Fo^2^)+(0.0611P)^2^+2.6173P]
 where P=(Fo^2^+2Fc^2^)/3
;
_refine_ls_weighting_scheme calc
_refine_ls_wR_factor_gt 0.1115
_refine_ls_wR_factor_ref 0.1126
_reflns_Friedel_coverage 0.000
_reflns_number_gt 6642
_reflns_number_total 6965
_reflns_threshold_expression 'I > 2\s(I)'
_cod_data_source_file ja6b11322_si_003.cif
_cod_data_source_block (DCHIm)4(CuII)
_cod_depositor_comments 'Adding full bibliography for 4125386.cif.'
_cod_database_code 4125386
_shelx_space_group_comment
;
The symmetry employed for this shelxl refinement is uniquely defined
by the following loop, which should always be used as a source of
symmetry information in preference to the above space-group names.
They are only intended as comments.
;
_shelxl_version_number 2013-2

loop_
_space_group_symop_operation_xyz
'x, y, z'
'-x, y+1/2, -z+1/2'
'-x, -y, -z'
'x, -y-1/2, z-1/2'

loop_
_atom_site_label
_atom_site_type_symbol
_atom_site_fract_x
_atom_site_fract_y
_atom_site_fract_z
_atom_site_U_iso_or_equiv
_atom_site_adp_type
_atom_site_occupancy
_atom_site_site_symmetry_order
_atom_site_calc_flag
_atom_site_refinement_flags_posn
_atom_site_refinement_flags_adp
_atom_site_refinement_flags_occupancy
_atom_site_disorder_assembly
_atom_site_disorder_group
Cu1 Cu 0.5000 0.5000 0.5000 0.01759(10) Uani 1 2 d S . P . .
N1 N 0.67042(12) 0.53261(7) 0.53934(7) 0.0204(3) Uani 0.625(18) 1 d . . P A 1
C1 C 0.71455(15) 0.53921(9) 0.61095(9) 0.0214(3) Uani 0.625(18) 1 d . . P A 1
H1 H 0.6718 0.5234 0.6510 0.026 Uiso 0.625(18) 1 calc R U P A 1
C2 C 0.82835(13) 0.57162(8) 0.61709(8) 0.0194(3) Uani 0.625(18) 1 d . . P A 1
N2 N 0.85720(13) 0.58508(8) 0.54679(8) 0.0191(3) Uani 0.625(18) 1 d . . P A 1
C3 C 0.75922(15) 0.56123(9) 0.50107(9) 0.0212(3) Uani 0.625(18) 1 d . . P A 1
H3 H 0.7538 0.5642 0.4492 0.025 Uiso 0.625(18) 1 calc R U P A 1
N1C N 0.67042(12) 0.53261(7) 0.53934(7) 0.0204(3) Uani 0.375(18) 1 d . . P A 2
C1C C 0.75922(15) 0.56123(9) 0.50107(9) 0.0212(3) Uani 0.375(18) 1 d . . P A 2
H1C H 0.7538 0.5642 0.4492 0.025 Uiso 0.375(18) 1 calc R U P A 2
C2C C 0.85720(13) 0.58508(8) 0.54679(8) 0.0191(3) Uani 0.375(18) 1 d . . P A 2
N2C N 0.82835(13) 0.57162(8) 0.61709(8) 0.0194(3) Uani 0.375(18) 1 d . . P A 2
C3C C 0.71455(15) 0.53921(9) 0.61095(9) 0.0214(3) Uani 0.375(18) 1 d . . P A 2
H3C H 0.6718 0.5234 0.6510 0.026 Uiso 0.375(18) 1 calc R U P A 2
C4 C 0.91095(14) 0.59049(9) 0.68459(8) 0.0208(3) Uani 1 1 d . . . . .
H4 H 0.9478 0.6404 0.6768 0.025 Uiso 1 1 calc R U . A 1
C5 C 0.83728(16) 0.59624(11) 0.75111(9) 0.0285(4) Uani 1 1 d . . . . .
H5A H 0.8017 0.5472 0.7615 0.034 Uiso 1 1 calc R U . . .
H5B H 0.7677 0.6317 0.7408 0.034 Uiso 1 1 calc R U . . .
C6 C 0.92260(18) 0.62249(13) 0.81763(10) 0.0387(5) Uani 1 1 d . . . . .
H6A H 0.9538 0.6729 0.8083 0.046 Uiso 1 1 calc R U . . .
H6B H 0.8748 0.6251 0.8608 0.046 Uiso 1 1 calc R U . . .
C7 C 1.0322(2) 0.57001(15) 0.83368(11) 0.0454(5) Uani 1 1 d . . . . .
H7A H 1.0014 0.5210 0.8482 0.055 Uiso 1 1 calc R U . . .
H7B H 1.0885 0.5896 0.8751 0.055 Uiso 1 1 calc R U . . .
C8 C 1.10392(18) 0.56098(14) 0.76712(11) 0.0396(5) Uani 1 1 d . . . . .
H8A H 1.1711 0.5241 0.7781 0.048 Uiso 1 1 calc R U . . .
H8B H 1.1430 0.6089 0.7563 0.048 Uiso 1 1 calc R U . . .
C9 C 1.01891(17) 0.53571(11) 0.70005(10) 0.0307(4) Uani 1 1 d . . . . .
H9A H 0.9858 0.4857 0.7089 0.037 Uiso 1 1 calc R U . . .
H9B H 1.0671 0.5329 0.6570 0.037 Uiso 1 1 calc R U . . .
C10 C 0.96685(14) 0.62768(9) 0.52720(9) 0.0201(3) Uani 1 1 d . . . . .
H10 H 1.0363 0.6198 0.5667 0.024 Uiso 1 1 calc R U . A 1
C11 C 1.01094(17) 0.60144(10) 0.45510(10) 0.0293(4) Uani 1 1 d . . . . .
H11A H 1.0337 0.5483 0.4589 0.035 Uiso 1 1 calc R U . . .
H11B H 0.9426 0.6070 0.4153 0.035 Uiso 1 1 calc R U . . .
C12 C 1.12326(18) 0.64670(12) 0.43712(12) 0.0376(5) Uani 1 1 d . . . . .
H12A H 1.1932 0.6390 0.4756 0.045 Uiso 1 1 calc R U . . .
H12B H 1.1502 0.6298 0.3899 0.045 Uiso 1 1 calc R U . . .
C13 C 1.0900(2) 0.72872(13) 0.43232(14) 0.0475(6) Uani 1 1 d . . . . .
H13A H 1.0229 0.7367 0.3922 0.057 Uiso 1 1 calc R U . . .
H13B H 1.1636 0.7577 0.4210 0.057 Uiso 1 1 calc R U . . .
C14 C 1.0471(3) 0.75558(13) 0.50427(16) 0.0560(7) Uani 1 1 d . . . . .
H14A H 1.0232 0.8085 0.4998 0.067 Uiso 1 1 calc R U . . .
H14B H 1.1165 0.7512 0.5436 0.067 Uiso 1 1 calc R U . . .
C15 C 0.93635(19) 0.71000(10) 0.52430(12) 0.0353(4) Uani 1 1 d . . . . .
H15A H 0.9131 0.7263 0.5726 0.042 Uiso 1 1 calc R U . . .
H15B H 0.8642 0.7187 0.4876 0.042 Uiso 1 1 calc R U . . .
C16 C 0.45516(14) 0.43418(9) 0.64938(8) 0.0187(3) Uani 1 1 d . . . . .
H16 H 0.4383 0.4803 0.6713 0.022 Uiso 1 1 calc R U . . .
C17 C 0.44329(13) 0.36621(8) 0.68080(8) 0.0168(3) Uani 1 1 d . . . . .
C18 C 0.50838(15) 0.35364(9) 0.57117(8) 0.0205(3) Uani 1 1 d . . . . .
H18 H 0.5355 0.3317 0.5285 0.025 Uiso 1 1 calc R U . . .
C19 C 0.39912(14) 0.34516(8) 0.75267(8) 0.0182(3) Uani 1 1 d . . . . .
H19 H 0.4571 0.3068 0.7760 0.022 Uiso 1 1 calc R U . . .
C20 C 0.40187(16) 0.41223(9) 0.80389(9) 0.0236(3) Uani 1 1 d . . . . .
H20A H 0.3482 0.4519 0.7807 0.028 Uiso 1 1 calc R U . . .
H20B H 0.4879 0.4316 0.8121 0.028 Uiso 1 1 calc R U . . .
C21 C 0.35635(19) 0.39133(10) 0.87749(10) 0.0321(4) Uani 1 1 d . . . . .
H21A H 0.4151 0.3554 0.9029 0.039 Uiso 1 1 calc R U . . .
H21B H 0.3553 0.4362 0.9085 0.039 Uiso 1 1 calc R U . . .
C22 C 0.22653(19) 0.35745(11) 0.86795(11) 0.0346(4) Uani 1 1 d . . . . .
H22A H 0.1659 0.3950 0.8472 0.041 Uiso 1 1 calc R U . . .
H22B H 0.2021 0.3420 0.9162 0.041 Uiso 1 1 calc R U . . .
C23 C 0.22409(18) 0.29038(10) 0.81703(10) 0.0312(4) Uani 1 1 d . . . . .
H23A H 0.1384 0.2703 0.8095 0.037 Uiso 1 1 calc R U . . .
H23B H 0.2791 0.2511 0.8399 0.037 Uiso 1 1 calc R U . . .
C24 C 0.26746(16) 0.31194(10) 0.74311(9) 0.0248(3) Uani 1 1 d . . . . .
H24A H 0.2089 0.3486 0.7187 0.030 Uiso 1 1 calc R U . . .
H24B H 0.2670 0.2675 0.7114 0.030 Uiso 1 1 calc R U . . .
C25 C 0.47666(14) 0.23347(8) 0.63553(8) 0.0193(3) Uani 1 1 d . . . . .
H25 H 0.4565 0.2199 0.6858 0.023 Uiso 1 1 calc R U . . .
C26 C 0.37528(15) 0.20158(9) 0.58043(9) 0.0221(3) Uani 1 1 d . . . . .
H26A H 0.2934 0.2217 0.5905 0.027 Uiso 1 1 calc R U . . .
H26B H 0.3908 0.2169 0.5304 0.027 Uiso 1 1 calc R U . . .
C27 C 0.37236(17) 0.11721(9) 0.58466(10) 0.0279(4) Uani 1 1 d . . . . .
H27A H 0.3093 0.0979 0.5465 0.033 Uiso 1 1 calc R U . . .
H27B H 0.3479 0.1019 0.6330 0.033 Uiso 1 1 calc R U . . .
C28 C 0.49901(18) 0.08404(10) 0.57384(10) 0.0309(4) Uani 1 1 d . . . . .
H28A H 0.4957 0.0295 0.5796 0.037 Uiso 1 1 calc R U . . .
H28B H 0.5198 0.0950 0.5237 0.037 Uiso 1 1 calc R U . . .
C29 C 0.59951(18) 0.11579(10) 0.62919(10) 0.0319(4) Uani 1 1 d . . . . .
H29A H 0.6814 0.0952 0.6198 0.038 Uiso 1 1 calc R U . . .
H29B H 0.5828 0.1009 0.6792 0.038 Uiso 1 1 calc R U . . .
C30 C 0.60352(16) 0.20048(10) 0.62433(10) 0.0272(4) Uani 1 1 d . . . . .
H30A H 0.6670 0.2200 0.6622 0.033 Uiso 1 1 calc R U . . .
H30B H 0.6274 0.2154 0.5758 0.033 Uiso 1 1 calc R U . . .
N3 N 0.49546(12) 0.42567(7) 0.58081(7) 0.0194(3) Uani 1 1 d . . . . .
N4 N 0.47794(12) 0.31525(7) 0.63008(7) 0.0190(3) Uani 1 1 d . . . . .
Cl1 Cl 0.40048(4) 0.65771(2) 0.62883(2) 0.03231(12) Uani 1 1 d . . . . .
O1 O 0.39322(14) 0.59460(7) 0.58078(7) 0.0339(3) Uani 1 1 d . . . . .
O2 O 0.4949(2) 0.64429(13) 0.68851(9) 0.0741(6) Uani 1 1 d . . . . .
O3 O 0.2836(2) 0.66885(11) 0.65640(13) 0.0738(6) Uani 1 1 d . . . . .
O4 O 0.4325(2) 0.72185(8) 0.58853(9) 0.0578(5) Uani 1 1 d . . . . .
C1S C 0.1888(7) 0.9530(4) 0.5302(3) 0.098(2) Uani 0.811(6) 1 d D U P B 1
H1S1 H 0.1383 0.9159 0.5018 0.147 Uiso 0.811(6) 1 calc R U P B 1
H1S2 H 0.2506 0.9736 0.5002 0.147 Uiso 0.811(6) 1 calc R U P B 1
H1S3 H 0.1349 0.9929 0.5449 0.147 Uiso 0.811(6) 1 calc R U P B 1
C2S C 0.2558(4) 0.9163(3) 0.5989(3) 0.0707(12) Uani 0.811(6) 1 d D U P B 1
H2S1 H 0.3104 0.8758 0.5847 0.085 Uiso 0.811(6) 1 calc R U P B 1
H2S2 H 0.3077 0.9532 0.6278 0.085 Uiso 0.811(6) 1 calc R U P B 1
O1S O 0.1672(3) 0.88896(19) 0.63898(19) 0.0648(8) Uani 0.811(6) 1 d D U P B 1
C3S C 0.2263(3) 0.8557(3) 0.7026(3) 0.0587(11) Uani 0.811(6) 1 d D U P B 1
H3S1 H 0.2584 0.8937 0.7386 0.070 Uiso 0.811(6) 1 calc R U P B 1
H3S2 H 0.2960 0.8237 0.6909 0.070 Uiso 0.811(6) 1 calc R U P B 1
C4S C 0.1238(3) 0.8102(2) 0.7317(2) 0.0527(9) Uani 0.811(6) 1 d D U P B 1
H4S1 H 0.0572 0.8432 0.7445 0.079 Uiso 0.811(6) 1 calc R U P B 1
H4S2 H 0.1579 0.7828 0.7754 0.079 Uiso 0.811(6) 1 calc R U P B 1
H4S3 H 0.0901 0.7750 0.6941 0.079 Uiso 0.811(6) 1 calc R U P B 1
C1' C 0.115(3) 0.9808(15) 0.5202(12) 0.098(6) Uani 0.189(6) 1 d D U P B 2
H1'1 H 0.0380 0.9518 0.5108 0.146 Uiso 0.189(6) 1 calc R U P B 2
H1'2 H 0.1463 0.9934 0.4736 0.146 Uiso 0.189(6) 1 calc R U P B 2
H1'3 H 0.0973 1.0264 0.5463 0.146 Uiso 0.189(6) 1 calc R U P B 2
C2' C 0.2189(19) 0.9321(12) 0.5700(12) 0.064(3) Uani 0.189(6) 1 d D U P B 2
H2'1 H 0.2462 0.8881 0.5435 0.076 Uiso 0.189(6) 1 calc R U P B 2
H2'2 H 0.2922 0.9621 0.5884 0.076 Uiso 0.189(6) 1 calc R U P B 2
O1' O 0.1487(15) 0.9137(9) 0.6230(8) 0.0648(8) Uani 0.189(6) 1 d D U P B 2
C3' C 0.2422(12) 0.9082(10) 0.6842(8) 0.062(2) Uani 0.189(6) 1 d D U P B 2
H3'1 H 0.2427 0.9509 0.7181 0.074 Uiso 0.189(6) 1 calc R U P B 2
H3'2 H 0.3268 0.8989 0.6698 0.074 Uiso 0.189(6) 1 calc R U P B 2
C4' C 0.180(2) 0.8383(11) 0.7125(12) 0.068(4) Uani 0.189(6) 1 d D U P B 2
H4'1 H 0.1613 0.8465 0.7631 0.102 Uiso 0.189(6) 1 calc R U P B 2
H4'2 H 0.2358 0.7958 0.7108 0.102 Uiso 0.189(6) 1 calc R U P B 2
H4'3 H 0.1020 0.8283 0.6816 0.102 Uiso 0.189(6) 1 calc R U P B 2

loop_
_atom_site_aniso_label
_atom_site_aniso_U_11
_atom_site_aniso_U_22
_atom_site_aniso_U_33
_atom_site_aniso_U_23
_atom_site_aniso_U_13
_atom_site_aniso_U_12
Cu1 0.02204(18) 0.01786(17) 0.01256(16) 0.00367(11) 0.00020(12) -0.00761(12)
N1 0.0243(7) 0.0202(6) 0.0164(6) 0.0022(5) 0.0011(5) -0.0060(5)
C1 0.0233(8) 0.0218(7) 0.0188(7) 0.0020(6) 0.0012(6) -0.0042(6)
C2 0.0212(7) 0.0180(7) 0.0190(7) -0.0009(5) 0.0023(6) -0.0009(5)
N2 0.0196(7) 0.0185(7) 0.0193(7) -0.0009(5) 0.0026(5) -0.0016(5)
C3 0.0233(8) 0.0216(7) 0.0186(7) 0.0010(6) 0.0011(6) -0.0043(6)
N1C 0.0243(7) 0.0202(6) 0.0164(6) 0.0022(5) 0.0011(5) -0.0060(5)
C1C 0.0233(8) 0.0216(7) 0.0186(7) 0.0010(6) 0.0011(6) -0.0043(6)
C2C 0.0196(7) 0.0185(7) 0.0193(7) -0.0009(5) 0.0026(5) -0.0016(5)
N2C 0.0212(7) 0.0180(7) 0.0190(7) -0.0009(5) 0.0023(6) -0.0009(5)
C3C 0.0233(8) 0.0218(7) 0.0188(7) 0.0020(6) 0.0012(6) -0.0042(6)
C4 0.0209(7) 0.0233(8) 0.0182(7) -0.0018(6) 0.0019(6) -0.0003(6)
C5 0.0273(8) 0.0361(9) 0.0228(8) -0.0056(7) 0.0064(7) -0.0023(7)
C6 0.0337(10) 0.0596(13) 0.0236(9) -0.0138(9) 0.0062(7) -0.0030(9)
C7 0.0407(11) 0.0726(16) 0.0221(9) -0.0002(9) -0.0006(8) 0.0044(10)
C8 0.0307(9) 0.0601(13) 0.0271(9) -0.0008(9) -0.0021(8) 0.0135(9)
C9 0.0333(9) 0.0349(10) 0.0237(8) 0.0007(7) 0.0020(7) 0.0115(8)
C10 0.0181(7) 0.0223(8) 0.0202(8) 0.0011(6) 0.0028(6) -0.0007(6)
C11 0.0352(9) 0.0284(9) 0.0260(9) 0.0016(7) 0.0115(7) 0.0069(7)
C12 0.0277(9) 0.0508(12) 0.0364(10) 0.0112(9) 0.0140(8) 0.0098(8)
C13 0.0424(11) 0.0428(12) 0.0617(14) 0.0156(10) 0.0267(11) -0.0033(9)
C14 0.0641(15) 0.0303(11) 0.0797(18) -0.0037(11) 0.0381(14) -0.0158(10)
C15 0.0411(10) 0.0204(8) 0.0485(12) -0.0005(8) 0.0242(9) 0.0002(7)
C16 0.0235(7) 0.0179(7) 0.0147(7) 0.0019(6) 0.0016(6) -0.0039(6)
C17 0.0185(7) 0.0172(7) 0.0148(7) 0.0012(6) 0.0015(5) -0.0026(5)
C18 0.0251(8) 0.0218(8) 0.0153(7) 0.0026(6) 0.0050(6) -0.0035(6)
C19 0.0240(7) 0.0161(7) 0.0149(7) 0.0020(5) 0.0038(6) -0.0019(6)
C20 0.0322(8) 0.0191(7) 0.0206(8) -0.0021(6) 0.0083(6) -0.0070(6)
C21 0.0506(11) 0.0273(9) 0.0204(8) -0.0062(7) 0.0135(8) -0.0131(8)
C22 0.0474(11) 0.0302(9) 0.0300(9) -0.0055(7) 0.0231(8) -0.0108(8)
C23 0.0394(10) 0.0290(9) 0.0275(9) -0.0034(7) 0.0152(8) -0.0151(8)
C24 0.0276(8) 0.0263(8) 0.0214(8) -0.0020(6) 0.0073(6) -0.0094(7)
C25 0.0254(8) 0.0158(7) 0.0172(7) 0.0026(6) 0.0047(6) 0.0017(6)
C26 0.0247(8) 0.0186(7) 0.0232(8) 0.0008(6) 0.0034(6) 0.0019(6)
C27 0.0347(9) 0.0198(8) 0.0298(9) -0.0011(7) 0.0059(7) 0.0000(7)
C28 0.0447(11) 0.0218(8) 0.0270(9) -0.0009(7) 0.0070(8) 0.0105(7)
C29 0.0367(10) 0.0312(9) 0.0280(9) 0.0021(7) 0.0035(7) 0.0160(8)
C30 0.0239(8) 0.0311(9) 0.0265(8) 0.0011(7) 0.0026(7) 0.0053(7)
N3 0.0233(6) 0.0199(6) 0.0149(6) 0.0029(5) 0.0017(5) -0.0058(5)
N4 0.0244(6) 0.0173(6) 0.0158(6) 0.0028(5) 0.0047(5) -0.0015(5)
Cl1 0.0490(3) 0.0262(2) 0.0242(2) -0.00332(15) 0.01528(18) 0.00073(17)
O1 0.0521(8) 0.0224(6) 0.0285(7) -0.0023(5) 0.0101(6) 0.0013(6)
O2 0.0958(15) 0.0940(15) 0.0288(8) -0.0119(9) -0.0118(9) 0.0027(12)
O3 0.0772(13) 0.0620(12) 0.0926(15) -0.0039(11) 0.0599(12) 0.0131(10)
O4 0.1010(14) 0.0277(7) 0.0498(9) -0.0041(7) 0.0324(10) -0.0153(8)
C1S 0.123(5) 0.114(4) 0.062(3) -0.033(3) 0.031(3) -0.072(4)
C2S 0.054(2) 0.089(3) 0.072(3) -0.018(2) 0.0181(19) -0.0173(19)
O1S 0.0619(15) 0.068(2) 0.0662(17) -0.0086(13) 0.0129(12) -0.0065(14)
C3S 0.0328(17) 0.054(2) 0.090(3) -0.0129(19) 0.0122(17) 0.0016(15)
C4S 0.0465(18) 0.056(2) 0.0553(19) -0.0014(15) 0.0031(14) 0.0112(15)
C1' 0.108(12) 0.109(12) 0.081(10) -0.019(10) 0.036(11) -0.020(11)
C2' 0.066(5) 0.066(5) 0.059(5) -0.014(5) 0.011(5) -0.014(5)
O1' 0.0619(15) 0.068(2) 0.0662(17) -0.0086(13) 0.0129(12) -0.0065(14)
C3' 0.043(4) 0.074(5) 0.068(5) -0.009(4) 0.007(4) -0.011(4)
C4' 0.064(9) 0.061(8) 0.079(8) -0.002(7) 0.011(8) 0.019(8)

loop_
_atom_type_symbol
_atom_type_description
_atom_type_scat_dispersion_real
_atom_type_scat_dispersion_imag
_atom_type_scat_source
C C 0.0181 0.0091 'International Tables Vol C Tables 4.2.6.8 and 6.1.1.4'
H H 0.0000 0.0000 'International Tables Vol C Tables 4.2.6.8 and 6.1.1.4'
N N 0.0311 0.0180 'International Tables Vol C Tables 4.2.6.8 and 6.1.1.4'
O O 0.0492 0.0322 'International Tables Vol C Tables 4.2.6.8 and 6.1.1.4'
Cl Cl 0.3639 0.7018 'International Tables Vol C Tables 4.2.6.8 and 6.1.1.4'
Cu Cu -1.9646 0.5888 'International Tables Vol C Tables 4.2.6.8 and 6.1.1.4'

loop_
_geom_angle_atom_site_label_1
_geom_angle_atom_site_label_2
_geom_angle_atom_site_label_3
_geom_angle
_geom_angle_site_symmetry_1
_geom_angle_site_symmetry_3
N1 Cu1 N1 180.0 3_666 .
N1C Cu1 N3 88.88(5) 3_666 .
N1 Cu1 N3 88.88(5) 3_666 .
N1 Cu1 N3 91.12(5) . .
N1C Cu1 N3 91.12(5) 3_666 3_666
N1 Cu1 N3 91.12(5) 3_666 3_666
N1 Cu1 N3 88.88(5) . 3_666
N3 Cu1 N3 180.0 . 3_666
C3 N1 C1 105.84(13) . .
C3 N1 Cu1 127.05(11) . .
C1 N1 Cu1 126.64(11) . .
C2 C1 N1 110.18(14) . .
C2 C1 H1 124.9 . .
N1 C1 H1 124.9 . .
C1 C2 N2 106.65(13) . .
C1 C2 C4 128.96(14) . .
N2 C2 C4 124.39(13) . .
C3 N2 C2 106.77(13) . .
C3 N2 C10 127.34(14) . .
C2 N2 C10 125.33(13) . .
N1 C3 N2 110.56(14) . .
N1 C3 H3 124.7 . .
N2 C3 H3 124.7 . .
C2 C4 C5 111.36(13) . .
C2 C4 C9 112.76(13) . .
C5 C4 C9 110.09(14) . .
C2 C4 H4 107.5 . .
C5 C4 H4 107.5 . .
C9 C4 H4 107.5 . .
C4 C5 C6 109.85(14) . .
C4 C5 H5A 109.7 . .
C6 C5 H5A 109.7 . .
C4 C5 H5B 109.7 . .
C6 C5 H5B 109.7 . .
H5A C5 H5B 108.2 . .
C7 C6 C5 110.89(17) . .
C7 C6 H6A 109.5 . .
C5 C6 H6A 109.5 . .
C7 C6 H6B 109.5 . .
C5 C6 H6B 109.5 . .
H6A C6 H6B 108.0 . .
C6 C7 C8 111.13(17) . .
C6 C7 H7A 109.4 . .
C8 C7 H7A 109.4 . .
C6 C7 H7B 109.4 . .
C8 C7 H7B 109.4 . .
H7A C7 H7B 108.0 . .
C7 C8 C9 111.48(17) . .
C7 C8 H8A 109.3 . .
C9 C8 H8A 109.3 . .
C7 C8 H8B 109.3 . .
C9 C8 H8B 109.3 . .
H8A C8 H8B 108.0 . .
C8 C9 C4 109.92(15) . .
C8 C9 H9A 109.7 . .
C4 C9 H9A 109.7 . .
C8 C9 H9B 109.7 . .
C4 C9 H9B 109.7 . .
H9A C9 H9B 108.2 . .
N2 C10 C15 109.77(13) . .
N2 C10 C11 112.07(13) . .
C15 C10 C11 110.96(14) . .
N2 C10 H10 108.0 . .
C15 C10 H10 108.0 . .
C11 C10 H10 108.0 . .
C12 C11 C10 110.27(16) . .
C12 C11 H11A 109.6 . .
C10 C11 H11A 109.6 . .
C12 C11 H11B 109.6 . .
C10 C11 H11B 109.6 . .
H11A C11 H11B 108.1 . .
C13 C12 C11 110.13(15) . .
C13 C12 H12A 109.6 . .
C11 C12 H12A 109.6 . .
C13 C12 H12B 109.6 . .
C11 C12 H12B 109.6 . .
H12A C12 H12B 108.1 . .
C12 C13 C14 110.44(19) . .
C12 C13 H13A 109.6 . .
C14 C13 H13A 109.6 . .
C12 C13 H13B 109.6 . .
C14 C13 H13B 109.6 . .
H13A C13 H13B 108.1 . .
C13 C14 C15 110.62(19) . .
C13 C14 H14A 109.5 . .
C15 C14 H14A 109.5 . .
C13 C14 H14B 109.5 . .
C15 C14 H14B 109.5 . .
H14A C14 H14B 108.1 . .
C10 C15 C14 111.21(16) . .
C10 C15 H15A 109.4 . .
C14 C15 H15A 109.4 . .
C10 C15 H15B 109.4 . .
C14 C15 H15B 109.4 . .
H15A C15 H15B 108.0 . .
C17 C16 N3 109.70(14) . .
C17 C16 H16 125.2 . .
N3 C16 H16 125.2 . .
C16 C17 N4 105.51(13) . .
C16 C17 C19 130.68(14) . .
N4 C17 C19 123.78(13) . .
N3 C18 N4 111.02(14) . .
N3 C18 H18 124.5 . .
N4 C18 H18 124.5 . .
C17 C19 C20 110.69(12) . .
C17 C19 C24 111.82(13) . .
C20 C19 C24 109.79(13) . .
C17 C19 H19 108.1 . .
C20 C19 H19 108.1 . .
C24 C19 H19 108.1 . .
C19 C20 C21 111.09(13) . .
C19 C20 H20A 109.4 . .
C21 C20 H20A 109.4 . .
C19 C20 H20B 109.4 . .
C21 C20 H20B 109.4 . .
H20A C20 H20B 108.0 . .
C22 C21 C20 111.77(15) . .
C22 C21 H21A 109.3 . .
C20 C21 H21A 109.3 . .
C22 C21 H21B 109.3 . .
C20 C21 H21B 109.3 . .
H21A C21 H21B 107.9 . .
C21 C22 C23 110.29(15) . .
C21 C22 H22A 109.6 . .
C23 C22 H22A 109.6 . .
C21 C22 H22B 109.6 . .
C23 C22 H22B 109.6 . .
H22A C22 H22B 108.1 . .
C22 C23 C24 110.75(14) . .
C22 C23 H23A 109.5 . .
C24 C23 H23A 109.5 . .
C22 C23 H23B 109.5 . .
C24 C23 H23B 109.5 . .
H23A C23 H23B 108.1 . .
C23 C24 C19 111.11(14) . .
C23 C24 H24A 109.4 . .
C19 C24 H24A 109.4 . .
C23 C24 H24B 109.4 . .
C19 C24 H24B 109.4 . .
H24A C24 H24B 108.0 . .
N4 C25 C26 110.00(12) . .
N4 C25 C30 111.41(13) . .
C26 C25 C30 110.93(13) . .
N4 C25 H25 108.1 . .
C26 C25 H25 108.1 . .
C30 C25 H25 108.1 . .
C27 C26 C25 111.07(13) . .
C27 C26 H26A 109.4 . .
C25 C26 H26A 109.4 . .
C27 C26 H26B 109.4 . .
C25 C26 H26B 109.4 . .
H26A C26 H26B 108.0 . .
C26 C27 C28 111.21(14) . .
C26 C27 H27A 109.4 . .
C28 C27 H27A 109.4 . .
C26 C27 H27B 109.4 . .
C28 C27 H27B 109.4 . .
H27A C27 H27B 108.0 . .
C29 C28 C27 110.73(14) . .
C29 C28 H28A 109.5 . .
C27 C28 H28A 109.5 . .
C29 C28 H28B 109.5 . .
C27 C28 H28B 109.5 . .
H28A C28 H28B 108.1 . .
C28 C29 C30 111.03(14) . .
C28 C29 H29A 109.4 . .
C30 C29 H29A 109.4 . .
C28 C29 H29B 109.4 . .
C30 C29 H29B 109.4 . .
H29A C29 H29B 108.0 . .
C25 C30 C29 110.48(14) . .
C25 C30 H30A 109.6 . .
C29 C30 H30A 109.6 . .
C25 C30 H30B 109.6 . .
C29 C30 H30B 109.6 . .
H30A C30 H30B 108.1 . .
C18 N3 C16 106.18(13) . .
C18 N3 Cu1 123.22(11) . .
C16 N3 Cu1 129.36(11) . .
C18 N4 C17 107.59(13) . .
C18 N4 C25 124.70(13) . .
C17 N4 C25 127.64(13) . .
O3 Cl1 O4 109.82(12) . .
O3 Cl1 O1 109.60(11) . .
O4 Cl1 O1 108.82(9) . .
O3 Cl1 O2 109.78(14) . .
O4 Cl1 O2 109.84(13) . .
O1 Cl1 O2 108.96(11) . .
C2S C1S H1S1 109.5 . .
C2S C1S H1S2 109.5 . .
H1S1 C1S H1S2 109.5 . .
C2S C1S H1S3 109.5 . .
H1S1 C1S H1S3 109.5 . .
H1S2 C1S H1S3 109.5 . .
O1S C2S C1S 107.6(4) . .
O1S C2S H2S1 110.2 . .
C1S C2S H2S1 110.2 . .
O1S C2S H2S2 110.2 . .
C1S C2S H2S2 110.2 . .
H2S1 C2S H2S2 108.5 . .
C2S O1S C3S 108.7(3) . .
O1S C3S C4S 103.8(3) . .
O1S C3S H3S1 111.0 . .
C4S C3S H3S1 111.0 . .
O1S C3S H3S2 111.0 . .
C4S C3S H3S2 111.0 . .
H3S1 C3S H3S2 109.0 . .
C3S C4S H4S1 109.5 . .
C3S C4S H4S2 109.5 . .
H4S1 C4S H4S2 109.5 . .
C3S C4S H4S3 109.5 . .
H4S1 C4S H4S3 109.5 . .
H4S2 C4S H4S3 109.5 . .
C2' C1' H1'1 109.5 . .
C2' C1' H1'2 109.5 . .
H1'1 C1' H1'2 109.5 . .
C2' C1' H1'3 109.5 . .
H1'1 C1' H1'3 109.5 . .
H1'2 C1' H1'3 109.5 . .
O1' C2' C1' 97.6(14) . .
O1' C2' H2'1 112.2 . .
C1' C2' H2'1 112.2 . .
O1' C2' H2'2 112.2 . .
C1' C2' H2'2 112.2 . .
H2'1 C2' H2'2 109.8 . .
C2' O1' C3' 100.5(14) . .
O1' C3' C4' 91.3(12) . .
O1' C3' H3'1 113.4 . .
C4' C3' H3'1 113.4 . .
O1' C3' H3'2 113.4 . .
C4' C3' H3'2 113.4 . .
H3'1 C3' H3'2 110.7 . .
C3' C4' H4'1 109.5 . .
C3' C4' H4'2 109.5 . .
H4'1 C4' H4'2 109.5 . .
C3' C4' H4'3 109.5 . .
H4'1 C4' H4'3 109.5 . .
H4'2 C4' H4'3 109.5 . .

loop_
_geom_bond_atom_site_label_1
_geom_bond_atom_site_label_2
_geom_bond_distance
_geom_bond_site_symmetry_2
Cu1 N1C 1.9962(13) 3_666
Cu1 N1 1.9962(13) 3_666
Cu1 N1 1.9963(13) .
Cu1 N3 2.0037(12) .
Cu1 N3 2.0038(12) 3_666
N1 C3 1.348(2) .
N1 C1 1.358(2) .
C1 C2 1.355(2) .
C1 H1 0.9500 .
C2 N2 1.380(2) .
C2 C4 1.491(2) .
N2 C3 1.353(2) .
N2 C10 1.486(2) .
C3 H3 0.9500 .
C4 C5 1.527(2) .
C4 C9 1.532(2) .
C4 H4 1.0000 .
C5 C6 1.529(3) .
C5 H5A 0.9900 .
C5 H5B 0.9900 .
C6 C7 1.520(3) .
C6 H6A 0.9900 .
C6 H6B 0.9900 .
C7 C8 1.520(3) .
C7 H7A 0.9900 .
C7 H7B 0.9900 .
C8 C9 1.529(3) .
C8 H8A 0.9900 .
C8 H8B 0.9900 .
C9 H9A 0.9900 .
C9 H9B 0.9900 .
C10 C15 1.520(2) .
C10 C11 1.527(2) .
C10 H10 1.0000 .
C11 C12 1.525(3) .
C11 H11A 0.9900 .
C11 H11B 0.9900 .
C12 C13 1.522(3) .
C12 H12A 0.9900 .
C12 H12B 0.9900 .
C13 C14 1.523(3) .
C13 H13A 0.9900 .
C13 H13B 0.9900 .
C14 C15 1.527(3) .
C14 H14A 0.9900 .
C14 H14B 0.9900 .
C15 H15A 0.9900 .
C15 H15B 0.9900 .
C16 C17 1.366(2) .
C16 N3 1.382(2) .
C16 H16 0.9500 .
C17 N4 1.386(2) .
C17 C19 1.497(2) .
C18 N3 1.320(2) .
C18 N4 1.353(2) .
C18 H18 0.9500 .
C19 C20 1.530(2) .
C19 C24 1.536(2) .
C19 H19 1.0000 .
C20 C21 1.531(2) .
C20 H20A 0.9900 .
C20 H20B 0.9900 .
C21 C22 1.523(3) .
C21 H21A 0.9900 .
C21 H21B 0.9900 .
C22 C23 1.527(2) .
C22 H22A 0.9900 .
C22 H22B 0.9900 .
C23 C24 1.530(2) .
C23 H23A 0.9900 .
C23 H23B 0.9900 .
C24 H24A 0.9900 .
C24 H24B 0.9900 .
C25 N4 1.4778(19) .
C25 C26 1.526(2) .
C25 C30 1.526(2) .
C25 H25 1.0000 .
C26 C27 1.524(2) .
C26 H26A 0.9900 .
C26 H26B 0.9900 .
C27 C28 1.524(2) .
C27 H27A 0.9900 .
C27 H27B 0.9900 .
C28 C29 1.522(3) .
C28 H28A 0.9900 .
C28 H28B 0.9900 .
C29 C30 1.530(3) .
C29 H29A 0.9900 .
C29 H29B 0.9900 .
C30 H30A 0.9900 .
C30 H30B 0.9900 .
Cl1 O3 1.4203(18) .
Cl1 O4 1.4339(16) .
Cl1 O1 1.4371(13) .
Cl1 O2 1.440(2) .
C1S C2S 1.538(8) .
C1S H1S1 0.9800 .
C1S H1S2 0.9800 .
C1S H1S3 0.9800 .
C2S O1S 1.357(5) .
C2S H2S1 0.9900 .
C2S H2S2 0.9900 .
O1S C3S 1.407(6) .
C3S C4S 1.518(5) .
C3S H3S1 0.9900 .
C3S H3S2 0.9900 .
C4S H4S1 0.9800 .
C4S H4S2 0.9800 .
C4S H4S3 0.9800 .
C1' C2' 1.633(19) .
C1' H1'1 0.9800 .
C1' H1'2 0.9800 .
C1' H1'3 0.9800 .
C2' O1' 1.335(16) .
C2' H2'1 0.9900 .
C2' H2'2 0.9900 .
O1' C3' 1.435(15) .
C3' C4' 1.546(17) .
C3' H3'1 0.9900 .
C3' H3'2 0.9900 .
C4' H4'1 0.9800 .
C4' H4'2 0.9800 .
C4' H4'3 0.9800 .

loop_
_geom_torsion_atom_site_label_1
_geom_torsion_atom_site_label_2
_geom_torsion_atom_site_label_3
_geom_torsion_atom_site_label_4
_geom_torsion
C3 N1 C1 C2 0.27(18)
Cu1 N1 C1 C2 -172.24(11)
N1 C1 C2 N2 -0.66(18)
N1 C1 C2 C4 179.38(15)
C1 C2 N2 C3 0.79(17)
C4 C2 N2 C3 -179.25(14)
C1 C2 N2 C10 172.67(14)
C4 C2 N2 C10 -7.4(2)
C1 N1 C3 N2 0.25(18)
Cu1 N1 C3 N2 172.72(11)
C2 N2 C3 N1 -0.65(18)
C10 N2 C3 N1 -172.32(14)
C1 C2 C4 C5 -21.4(2)
N2 C2 C4 C5 158.67(15)
C1 C2 C4 C9 102.96(19)
N2 C2 C4 C9 -76.99(19)
C2 C4 C5 C6 -174.87(15)
C9 C4 C5 C6 59.3(2)
C4 C5 C6 C7 -57.9(2)
C5 C6 C7 C8 55.9(3)
C6 C7 C8 C9 -55.2(3)
C7 C8 C9 C4 56.4(2)
C2 C4 C9 C8 176.57(15)
C5 C4 C9 C8 -58.4(2)
C3 N2 C10 C15 84.7(2)
C2 N2 C10 C15 -85.55(19)
C3 N2 C10 C11 -39.1(2)
C2 N2 C10 C11 150.69(15)
N2 C10 C11 C12 179.91(14)
C15 C10 C11 C12 56.81(19)
C10 C11 C12 C13 -58.3(2)
C11 C12 C13 C14 58.8(3)
C12 C13 C14 C15 -57.3(3)
N2 C10 C15 C14 180.00(18)
C11 C10 C15 C14 -55.6(2)
C13 C14 C15 C10 55.7(3)
N3 C16 C17 N4 0.31(17)
N3 C16 C17 C19 -177.67(15)
C16 C17 C19 C20 -17.6(2)
N4 C17 C19 C20 164.77(14)
C16 C17 C19 C24 105.18(19)
N4 C17 C19 C24 -72.47(19)
C17 C19 C20 C21 179.78(14)
C24 C19 C20 C21 55.86(18)
C19 C20 C21 C22 -56.2(2)
C20 C21 C22 C23 56.0(2)
C21 C22 C23 C24 -56.6(2)
C22 C23 C24 C19 57.8(2)
C17 C19 C24 C23 179.71(14)
C20 C19 C24 C23 -57.02(18)
N4 C25 C26 C27 179.73(13)
C30 C25 C26 C27 56.01(17)
C25 C26 C27 C28 -55.82(19)
C26 C27 C28 C29 56.1(2)
C27 C28 C29 C30 -56.6(2)
N4 C25 C30 C29 -179.25(13)
C26 C25 C30 C29 -56.34(18)
C28 C29 C30 C25 56.85(19)
N4 C18 N3 C16 0.22(18)
N4 C18 N3 Cu1 -168.13(10)
C17 C16 N3 C18 -0.33(18)
C17 C16 N3 Cu1 167.05(11)
N3 C18 N4 C17 -0.04(18)
N3 C18 N4 C25 177.03(14)
C16 C17 N4 C18 -0.17(16)
C19 C17 N4 C18 177.99(14)
C16 C17 N4 C25 -177.12(14)
C19 C17 N4 C25 1.0(2)
C26 C25 N4 C18 -65.84(19)
C30 C25 N4 C18 57.6(2)
C26 C25 N4 C17 110.62(16)
C30 C25 N4 C17 -125.94(16)
C1S C2S O1S C3S -179.4(4)
C2S O1S C3S C4S -165.3(3)
C1' C2' O1' C3' -149.7(16)
C2' O1' C3' C4' -139.1(16)
